data_4327648
loop_
_publ_author_name
'Gabriele Albertin'
'Stefano Antoniutti'
'Alessia Bacchi'
'Giovanni B. Ballico'
'Emilio Bordignon'
'Giancarlo Pelizzi'
'Maria Ranieri'
'Paolo Ugo'

_publ_section_title
;
 Preparations, Structures, and Electrochemical Studies of Aryldiazene
 Complexes of Rhenium: Syntheses of the First Heterobinuclear and
 Heterotrinuclear Derivatives with Bis(diazene) or Bis(diazenido) Bridging
 Ligands
;
_journal_name_full 'Inorganic Chemistry'
_journal_page_first 3265
_journal_page_last 3279
_journal_paper_doi 10.1021/ic991393+
_journal_volume 39
_journal_year 2000
_chemical_formula_sum 'C55 H86 B N2 O13 P4 Re'
_chemical_formula_weight 1304.15
_chemical_name_systematic
; 
 ? 
;
_space_group_IT_number 2
_symmetry_cell_setting triclinic
_symmetry_space_group_name_Hall '-P 1'
_symmetry_space_group_name_H-M 'P -1'
_atom_sites_solution_hydrogens mixed
_atom_sites_solution_primary direct
_atom_sites_solution_secondary difmap
_audit_creation_method SHELXL-97
_cell_angle_alpha 90.33(5)
_cell_angle_beta 91.2(1)
_cell_angle_gamma 89.71(9)
_cell_formula_units_Z 2
_cell_length_a 15.380(5)
_cell_length_b 13.037(5)
_cell_length_c 16.649(5)
_cell_measurement_reflns_used 22
_cell_measurement_temperature 293(2)
_cell_measurement_theta_max 14.9
_cell_measurement_theta_min 9.0
_cell_volume 3337(2)
_computing_structure_refinement 'SHELXL-97 (Sheldrick, 1997)'
_computing_structure_solution 'SIR97(Altomare et al., 1997)'
_diffrn_ambient_temperature 293(2)
_diffrn_measured_fraction_theta_full 0.998
_diffrn_measured_fraction_theta_max 0.998
_diffrn_measurement_device_type 'Philips PW1100 diffractometer'
_diffrn_measurement_method '\q/2\q scan'
_diffrn_radiation_monochromator graphite
_diffrn_radiation_source 'fine-focus sealed tube'
_diffrn_radiation_type MoK\a
_diffrn_radiation_wavelength 0.71069
_diffrn_reflns_av_R_equivalents 0.0000
_diffrn_reflns_av_sigmaI/netI 0.0797
_diffrn_reflns_limit_h_max 21
_diffrn_reflns_limit_h_min -21
_diffrn_reflns_limit_k_max 18
_diffrn_reflns_limit_k_min -18
_diffrn_reflns_limit_l_max 23
_diffrn_reflns_limit_l_min 0
_diffrn_reflns_number 19477
_diffrn_reflns_theta_full 30.01
_diffrn_reflns_theta_max 30.01
_diffrn_reflns_theta_min 3.07
_diffrn_standards_decay_% 0
_diffrn_standards_interval_count 100
_diffrn_standards_number 1
_exptl_absorpt_coefficient_mu 1.971
_exptl_absorpt_correction_T_max 1.000
_exptl_absorpt_correction_T_min 0.787
_exptl_absorpt_correction_type psi-scan
_exptl_crystal_colour brown
_exptl_crystal_density_diffrn 1.298
_exptl_crystal_description prisms
_exptl_crystal_F_000 1348
_exptl_crystal_size_max 0.5
_exptl_crystal_size_mid 0.4
_exptl_crystal_size_min 0.3
_refine_diff_density_max 1.557
_refine_diff_density_min -0.995
_refine_diff_density_rms 0.069
_refine_ls_extinction_method none
_refine_ls_goodness_of_fit_ref 0.829
_refine_ls_hydrogen_treatment mixed
_refine_ls_matrix_type full
_refine_ls_number_parameters 653
_refine_ls_number_reflns 19477
_refine_ls_number_restraints 0
_refine_ls_restrained_S_all 0.829
_refine_ls_R_factor_all 0.0970
_refine_ls_R_factor_gt 0.0384
_refine_ls_shift/su_max 0.005
_refine_ls_shift/su_mean 0.000
_refine_ls_structure_factor_coef Fsqd
_refine_ls_weighting_details 'w=1/[\s^2^(Fo^2^)+(0.0460P)^2^+0.0000P] where P=(Fo^2^+2Fc^2^)/3'
_refine_ls_weighting_scheme calc
_refine_ls_wR_factor_gt 0.0811
_refine_ls_wR_factor_ref 0.0970
_reflns_number_gt 10297
_reflns_number_total 19477
_reflns_threshold_expression >2sigma(I)
_cod_data_source_file ic9913932B.cif
_cod_data_source_block Compound-X
_cod_depositor_comments
;
The following automatic conversions were performed:

'_refine_ls_weighting_scheme' value 'calc
w=1/[\s^2^(Fo^2^)+(0.0460P)^2^+0.0000P] where P=(Fo^2^+2Fc^2^)/3' was
changed to 'calc'. New tag '_refine_ls_weighting_details' was
created. The value of the new tag was set to
'w=1/[\s^2^(Fo^2^)+(0.0460P)^2^+0.0000P] where P=(Fo^2^+2Fc^2^)/3'.

Automatic conversion script
Id: cif_fix_values 3143 2015-03-26 13:38:13Z robertas 

The following automatic conversions were performed:

'_atom_sites_solution_hydrogens' value 'geom and difmap' was changed
to 'mixed'.

Automatic conversion script
Id: cif_fix_values 6452 2018-10-05 10:23:21Z andrius 
;
_cod_database_code 4327648

loop_
_symmetry_equiv_pos_as_xyz
'x, y, z'
'-x, -y, -z'

loop_
_atom_site_label
_atom_site_type_symbol
_atom_site_fract_x
_atom_site_fract_y
_atom_site_fract_z
_atom_site_U_iso_or_equiv
_atom_site_adp_type
_atom_site_occupancy
_atom_site_calc_flag
_atom_site_refinement_flags
Re Re 0.216590(10) -0.112919(11) -0.215237(8) 0.05394(6) Uani 1 d .
P1 P 0.21177(7) -0.05899(8) -0.35096(6) 0.0679(3) Uani 1 d .
P2 P 0.33815(7) -0.00683(8) -0.18592(7) 0.0714(3) Uani 1 d .
P3 P 0.22682(6) -0.19569(7) -0.08915(5) 0.0566(2) Uani 1 d .
P4 P 0.08939(6) -0.20950(8) -0.24237(6) 0.0589(2) Uani 1 d .
O1 O 0.1388(2) 0.0128(2) -0.38848(18) 0.0969(10) Uani 1 d .
O2 O 0.1991(2) -0.1569(2) -0.40797(15) 0.0872(9) Uani 1 d .
O3 O 0.3000(2) -0.0102(3) -0.38139(17) 0.1010(10) Uani 1 d .
O4 O 0.3233(2) 0.1036(2) -0.2252(2) 0.1002(10) Uani 1 d .
O5 O 0.4345(2) -0.0394(3) -0.2053(3) 0.1300(15) Uani 1 d .
O6 O 0.3628(2) 0.0207(2) -0.09387(18) 0.0947(9) Uani 1 d .
O7 O 0.30900(17) -0.1888(2) -0.02935(15) 0.0737(7) Uani 1 d .
O8 O 0.21605(18) -0.31620(18) -0.10244(15) 0.0727(7) Uani 1 d .
O9 O 0.15546(17) -0.1581(2) -0.02886(15) 0.0778(8) Uani 1 d .
O10 O 0.02886(16) -0.2477(2) -0.17179(16) 0.0728(7) Uani 1 d .
O11 O 0.02229(18) -0.1509(2) -0.30055(17) 0.0825(8) Uani 1 d .
O12 O 0.10982(17) -0.31569(19) -0.28453(15) 0.0719(7) Uani 1 d .
O13 O 0.1030(2) 0.0610(2) -0.1494(2) 0.0967(10) Uani 1 d .
N1 N 0.2861(2) -0.2399(2) -0.26452(19) 0.0575(7) Uani 1 d .
H1N H 0.258(3) -0.277(3) -0.301(2) 0.086(14) Uiso 1 d .
N2 N 0.3585(2) -0.2782(3) -0.2535(2) 0.0805(10) Uani 1 d .
B1 B -0.2379(3) -0.5613(4) -0.2610(3) 0.0736(13) Uani 1 d .
C1 C 0.1473(3) -0.0050(3) -0.1753(2) 0.0675(10) Uani 1 d .
C2 C 0.3837(2) -0.3625(3) -0.3027(2) 0.0688(10) Uani 1 d .
C3 C 0.3456(3) -0.3855(4) -0.3755(3) 0.0998(16) Uani 1 d .
H3 H 0.3000 -0.3454 -0.3957 0.120 Uiso 1 calc R
C4 C 0.3752(4) -0.4684(4) -0.4188(3) 0.1186(19) Uani 1 d .
H4 H 0.3490 -0.4846 -0.4681 0.142 Uiso 1 calc R
C5 C 0.4416(4) -0.5261(4) -0.3906(3) 0.1099(17) Uani 1 d .
H5 H 0.4612 -0.5817 -0.4206 0.132 Uiso 1 calc R
C6 C 0.4796(3) -0.5038(4) -0.3190(4) 0.1105(17) Uani 1 d .
H6 H 0.5256 -0.5440 -0.3000 0.133 Uiso 1 calc R
C7 C 0.4512(3) -0.4224(4) -0.2741(3) 0.0990(15) Uani 1 d .
H7 H 0.4775 -0.4077 -0.2246 0.119 Uiso 1 calc R
C8 C 0.1105(6) 0.1032(6) -0.3532(4) 0.193(4) Uani 1 d .
H8A H 0.0796 0.0856 -0.3050 0.231 Uiso 1 calc R
H8B H 0.1613 0.1422 -0.3365 0.231 Uiso 1 calc R
C9 C 0.0585(6) 0.1649(6) -0.3979(4) 0.212(4) Uani 1 d .
H9A H 0.0633 0.1466 -0.4536 0.318 Uiso 1 calc R
H9B H 0.0760 0.2349 -0.3902 0.318 Uiso 1 calc R
H9C H -0.0006 0.1571 -0.3819 0.318 Uiso 1 calc R
C10 C 0.1566(5) -0.1652(5) -0.4843(3) 0.140(2) Uani 1 d .
H10A H 0.1935 -0.1363 -0.5249 0.168 Uiso 1 calc R
H10B H 0.1029 -0.1259 -0.4839 0.168 Uiso 1 calc R
C11 C 0.1375(4) -0.2692(5) -0.5049(3) 0.134(2) Uani 1 d .
H11A H 0.1903 -0.3088 -0.5040 0.201 Uiso 1 calc R
H11B H 0.1113 -0.2721 -0.5577 0.201 Uiso 1 calc R
H11C H 0.0980 -0.2968 -0.4667 0.201 Uiso 1 calc R
C12 C 0.3167(5) 0.0242(6) -0.4589(3) 0.169(3) Uani 1 d .
H12A H 0.3234 -0.0353 -0.4935 0.203 Uiso 1 calc R
H12B H 0.2659 0.0618 -0.4784 0.203 Uiso 1 calc R
C13 C 0.3879(5) 0.0854(7) -0.4675(4) 0.217(4) Uani 1 d .
H13A H 0.3827 0.1448 -0.4337 0.325 Uiso 1 calc R
H13B H 0.3915 0.1064 -0.5225 0.325 Uiso 1 calc R
H13C H 0.4395 0.0478 -0.4524 0.325 Uiso 1 calc R
C14 C 0.3854(5) 0.1864(4) -0.2181(5) 0.156(3) Uani 1 d .
H14A H 0.4278 0.1813 -0.2602 0.187 Uiso 1 calc R
H14B H 0.4159 0.1835 -0.1665 0.187 Uiso 1 calc R
C15 C 0.3363(6) 0.2831(5) -0.2252(8) 0.289(7) Uani 1 d .
H15A H 0.3013 0.2818 -0.2737 0.434 Uiso 1 calc R
H15B H 0.3761 0.3395 -0.2269 0.434 Uiso 1 calc R
H15C H 0.2994 0.2910 -0.1798 0.434 Uiso 1 calc R
C16 C 0.4759(5) -0.0629(6) -0.2582(7) 0.233(6) Uani 1 d .
H16A H 0.4915 0.0011 -0.2836 0.280 Uiso 1 calc R
H16B H 0.4361 -0.0968 -0.2955 0.280 Uiso 1 calc R
C17 C 0.5540(3) -0.1242(5) -0.2589(4) 0.137(2) Uani 1 d .
H17A H 0.6029 -0.0823 -0.2440 0.205 Uiso 1 calc R
H17B H 0.5619 -0.1519 -0.3118 0.205 Uiso 1 calc R
H17C H 0.5491 -0.1793 -0.2213 0.205 Uiso 1 calc R
C18 C 0.3000(4) 0.0664(4) -0.0416(3) 0.1071(17) Uani 1 d .
H18A H 0.2455 0.0297 -0.0462 0.129 Uiso 1 calc R
H18B H 0.2895 0.1372 -0.0569 0.129 Uiso 1 calc R
C19 C 0.3348(5) 0.0621(5) 0.0444(4) 0.159(3) Uani 1 d .
H19A H 0.3479 -0.0077 0.0583 0.239 Uiso 1 calc R
H19B H 0.2918 0.0889 0.0800 0.239 Uiso 1 calc R
H19C H 0.3867 0.1025 0.0494 0.239 Uiso 1 calc R
C20 C 0.3926(3) -0.2275(4) -0.0471(3) 0.0923(14) Uani 1 d .
H20A H 0.4125 -0.1984 -0.0969 0.111 Uiso 1 calc R
H20B H 0.3905 -0.3015 -0.0532 0.111 Uiso 1 calc R
C21 C 0.4530(3) -0.1993(5) 0.0202(3) 0.133(2) Uani 1 d .
H21A H 0.4478 -0.1272 0.0313 0.199 Uiso 1 calc R
H21B H 0.5117 -0.2149 0.0055 0.199 Uiso 1 calc R
H21C H 0.4386 -0.2375 0.0671 0.199 Uiso 1 calc R
C22 C 0.2116(4) -0.3917(3) -0.0407(3) 0.0998(15) Uani 1 d .
H22A H 0.1529 -0.3948 -0.0207 0.120 Uiso 1 calc R
H22B H 0.2505 -0.3735 0.0036 0.120 Uiso 1 calc R
C23 C 0.2366(4) -0.4922(4) -0.0738(3) 0.131(2) Uani 1 d .
H23A H 0.1967 -0.5109 -0.1165 0.196 Uiso 1 calc R
H23B H 0.2349 -0.5429 -0.0322 0.196 Uiso 1 calc R
H23C H 0.2944 -0.4885 -0.0942 0.196 Uiso 1 calc R
C24 C 0.1537(3) -0.1737(4) 0.0565(2) 0.0908(14) Uani 1 d .
H24A H 0.2124 -0.1836 0.0776 0.109 Uiso 1 calc R
H24B H 0.1204 -0.2347 0.0681 0.109 Uiso 1 calc R
C25 C 0.1140(4) -0.0843(4) 0.0949(3) 0.126(2) Uani 1 d .
H25A H 0.1460 -0.0239 0.0816 0.189 Uiso 1 calc R
H25B H 0.1152 -0.0932 0.1521 0.189 Uiso 1 calc R
H25C H 0.0549 -0.0771 0.0760 0.189 Uiso 1 calc R
C26 C -0.0222(3) -0.1779(4) -0.1259(3) 0.0921(14) Uani 1 d .
H26A H -0.0626 -0.1412 -0.1609 0.110 Uiso 1 calc R
H26B H 0.0151 -0.1283 -0.0989 0.110 Uiso 1 calc R
C27 C -0.0707(4) -0.2373(5) -0.0659(4) 0.137(2) Uani 1 d .
H27A H -0.1136 -0.2790 -0.0929 0.205 Uiso 1 calc R
H27B H -0.0990 -0.1909 -0.0297 0.205 Uiso 1 calc R
H27C H -0.0310 -0.2804 -0.0361 0.205 Uiso 1 calc R
C28 C -0.0581(3) -0.1935(4) -0.3309(3) 0.1135(17) Uani 1 d .
H28A H -0.0840 -0.2356 -0.2900 0.136 Uiso 1 calc R
H28B H -0.0470 -0.2364 -0.3774 0.136 Uiso 1 calc R
C29 C -0.1185(4) -0.1091(5) -0.3537(5) 0.169(3) Uani 1 d .
H29A H -0.1334 -0.0706 -0.3066 0.254 Uiso 1 calc R
H29B H -0.1703 -0.1373 -0.3781 0.254 Uiso 1 calc R
H29C H -0.0909 -0.0648 -0.3912 0.254 Uiso 1 calc R
C30 C 0.0680(3) -0.4113(3) -0.2754(4) 0.1104(18) Uani 1 d .
H30A H 0.0092 -0.4069 -0.2975 0.132 Uiso 1 calc R
H30B H 0.0644 -0.4269 -0.2187 0.132 Uiso 1 calc R
C31 C 0.1151(4) -0.4934(4) -0.3160(4) 0.142(3) Uani 1 d .
H31A H 0.1154 -0.4802 -0.3726 0.213 Uiso 1 calc R
H31B H 0.0869 -0.5577 -0.3066 0.213 Uiso 1 calc R
H31C H 0.1738 -0.4964 -0.2954 0.213 Uiso 1 calc R
C100 C -0.14220(16) -0.5939(2) -0.21599(16) 0.0699(10) Uani 1 d G
C101 C -0.0948(2) -0.6770(2) -0.24459(16) 0.0904(13) Uani 1 d G
H101 H -0.1164 -0.7156 -0.2877 0.108 Uiso 1 calc R
C102 C -0.0152(2) -0.7024(2) -0.2088(2) 0.1068(16) Uani 1 d G
H102 H 0.0165 -0.7580 -0.2279 0.128 Uiso 1 calc R
C103 C 0.01706(16) -0.6447(3) -0.1444(2) 0.1148(19) Uani 1 d G
H103 H 0.0703 -0.6617 -0.1205 0.138 Uiso 1 calc R
C104 C -0.0303(2) -0.5616(3) -0.11584(16) 0.1021(16) Uani 1 d G
H104 H -0.0088 -0.5230 -0.0728 0.123 Uiso 1 calc R
C105 C -0.1100(2) -0.5362(2) -0.15162(17) 0.0857(13) Uani 1 d G
H105 H -0.1417 -0.4806 -0.1325 0.103 Uiso 1 calc R
C106 C -0.28840(19) -0.6670(2) -0.29667(17) 0.0746(11) Uani 1 d G
C107 C -0.33489(19) -0.6659(2) -0.36916(16) 0.0792(12) Uani 1 d G
H107 H -0.3370 -0.6065 -0.3999 0.095 Uiso 1 calc R
C108 C -0.37820(19) -0.7534(3) -0.39577(17) 0.0992(15) Uani 1 d G
H108 H -0.4093 -0.7526 -0.4443 0.119 Uiso 1 calc R
C109 C -0.3750(2) -0.8421(2) -0.3499(2) 0.124(2) Uani 1 d G
H109 H -0.4040 -0.9007 -0.3677 0.149 Uiso 1 calc R
C110 C -0.3285(3) -0.8433(2) -0.2774(2) 0.146(3) Uani 1 d G
H110 H -0.3264 -0.9027 -0.2467 0.175 Uiso 1 calc R
C111 C -0.2852(2) -0.7558(3) -0.25078(17) 0.121(2) Uani 1 d G
H111 H -0.2541 -0.7565 -0.2023 0.145 Uiso 1 calc R
C112 C -0.3031(2) -0.5059(3) -0.19376(18) 0.0957(15) Uani 1 d G
C113 C -0.2894(3) -0.4030(3) -0.1758(3) 0.139(2) Uani 1 d G
H113 H -0.2471 -0.3666 -0.2025 0.167 Uiso 1 calc R
C114 C -0.3390(4) -0.3544(3) -0.1179(3) 0.200(5) Uani 1 d G
H114 H -0.3298 -0.2855 -0.1058 0.240 Uiso 1 calc R
C115 C -0.4022(3) -0.4088(5) -0.0779(2) 0.211(6) Uani 1 d G
H115 H -0.4354 -0.3763 -0.0391 0.253 Uiso 1 calc R
C116 C -0.4159(2) -0.5118(5) -0.0958(2) 0.174(4) Uani 1 d G
H116 H -0.4582 -0.5482 -0.0691 0.209 Uiso 1 calc R
C117 C -0.3663(3) -0.5604(3) -0.1538(2) 0.1179(19) Uani 1 d G
H117 H -0.3755 -0.6293 -0.1658 0.141 Uiso 1 calc R
C118 C -0.2210(2) -0.4827(2) -0.33828(16) 0.0838(13) Uani 1 d G
C119 C -0.1447(2) -0.4899(3) -0.3812(2) 0.1020(16) Uani 1 d G
H119 H -0.1011 -0.5354 -0.3650 0.122 Uiso 1 calc R
C120 C -0.1334(3) -0.4290(3) -0.4484(2) 0.136(2) Uani 1 d G
H120 H -0.0823 -0.4338 -0.4771 0.163 Uiso 1 calc R
C121 C -0.1985(4) -0.3609(3) -0.47269(18) 0.165(4) Uani 1 d G
H121 H -0.1910 -0.3202 -0.5177 0.198 Uiso 1 calc R
C122 C -0.2749(3) -0.3537(3) -0.4298(3) 0.163(3) Uani 1 d G
H122 H -0.3184 -0.3082 -0.4460 0.196 Uiso 1 calc R
C123 C -0.2861(2) -0.4146(3) -0.3626(2) 0.1176(19) Uani 1 d G
H123 H -0.3372 -0.4098 -0.3338 0.141 Uiso 1 calc R

loop_
_atom_site_aniso_label
_atom_site_aniso_U_11
_atom_site_aniso_U_22
_atom_site_aniso_U_33
_atom_site_aniso_U_23
_atom_site_aniso_U_13
_atom_site_aniso_U_12
Re 0.05934(10) 0.05254(9) 0.05000(8) 0.00162(6) 0.00177(6) -0.00042(6)
P1 0.0808(7) 0.0679(6) 0.0551(6) 0.0117(5) 0.0023(5) 0.0067(5)
P2 0.0704(7) 0.0640(6) 0.0802(7) -0.0047(5) 0.0089(6) -0.0136(5)
P3 0.0591(6) 0.0629(6) 0.0478(5) 0.0036(4) -0.0002(4) 0.0005(5)
P4 0.0560(6) 0.0632(6) 0.0574(6) 0.0004(5) -0.0027(4) -0.0022(5)
O1 0.119(3) 0.097(2) 0.0743(19) 0.0186(17) -0.0091(18) 0.039(2)
O2 0.124(3) 0.0815(19) 0.0551(16) 0.0017(14) -0.0157(16) 0.0081(17)
O3 0.109(2) 0.126(3) 0.0693(19) 0.0318(18) 0.0152(17) -0.015(2)
O4 0.129(3) 0.0622(18) 0.110(2) 0.0040(17) 0.012(2) -0.0265(18)
O5 0.081(3) 0.130(3) 0.181(4) -0.020(3) 0.059(3) -0.015(2)
O6 0.094(2) 0.100(2) 0.089(2) -0.0251(18) -0.0088(18) -0.0244(18)
O7 0.0676(18) 0.0896(19) 0.0634(16) -0.0036(14) -0.0106(13) 0.0064(14)
O8 0.091(2) 0.0599(15) 0.0672(16) 0.0120(13) -0.0061(14) -0.0062(14)
O9 0.0779(18) 0.102(2) 0.0545(15) 0.0062(14) 0.0134(13) 0.0139(15)
O10 0.0609(16) 0.0825(18) 0.0755(17) -0.0050(14) 0.0134(13) -0.0031(14)
O11 0.0690(18) 0.094(2) 0.0839(19) 0.0082(16) -0.0214(15) 0.0014(15)
O12 0.0794(18) 0.0637(16) 0.0730(17) -0.0090(13) 0.0092(14) -0.0146(14)
O13 0.101(2) 0.078(2) 0.111(3) -0.0123(18) 0.0186(19) 0.0259(18)
N1 0.057(2) 0.0604(19) 0.0546(18) 0.0001(15) 0.0018(15) 0.0012(16)
N2 0.069(2) 0.088(2) 0.084(2) -0.0186(19) -0.0116(19) 0.0202(19)
B1 0.093(4) 0.068(3) 0.059(3) -0.001(2) -0.001(3) -0.004(3)
C1 0.070(3) 0.065(2) 0.067(2) 0.005(2) -0.002(2) -0.005(2)
C2 0.060(2) 0.075(3) 0.071(3) -0.011(2) 0.000(2) 0.012(2)
C3 0.114(4) 0.117(4) 0.067(3) -0.018(3) -0.011(3) 0.048(3)
C4 0.147(5) 0.130(5) 0.077(3) -0.031(3) -0.012(3) 0.049(4)
C5 0.126(5) 0.098(4) 0.105(4) -0.022(3) 0.010(4) 0.036(3)
C6 0.092(4) 0.114(4) 0.124(5) -0.020(4) -0.008(3) 0.043(3)
C7 0.074(3) 0.117(4) 0.104(4) -0.022(3) -0.019(3) 0.031(3)
C8 0.284(10) 0.179(7) 0.113(5) 0.008(5) -0.029(6) 0.155(7)
C9 0.297(11) 0.187(7) 0.152(7) 0.029(6) -0.003(7) 0.131(8)
C10 0.210(7) 0.127(5) 0.082(4) -0.011(3) -0.058(4) 0.004(5)
C11 0.148(5) 0.150(6) 0.102(4) -0.048(4) -0.028(4) 0.020(4)
C12 0.162(7) 0.254(9) 0.094(4) 0.060(5) 0.017(4) -0.041(6)
C13 0.194(8) 0.315(11) 0.144(6) 0.087(7) 0.017(6) -0.115(8)
C14 0.184(7) 0.076(4) 0.209(7) 0.000(4) 0.030(5) -0.058(4)
C15 0.291(12) 0.064(4) 0.52(2) -0.001(8) 0.083(12) -0.039(6)
C16 0.120(6) 0.163(7) 0.423(17) 0.089(9) 0.134(8) 0.019(5)
C17 0.085(4) 0.159(6) 0.167(6) 0.017(5) 0.024(4) 0.016(4)
C18 0.138(5) 0.096(4) 0.087(3) -0.030(3) 0.000(3) -0.009(3)
C19 0.189(7) 0.178(6) 0.110(5) -0.049(5) -0.007(5) -0.038(5)
C20 0.075(3) 0.111(4) 0.091(3) -0.002(3) -0.004(3) 0.009(3)
C21 0.081(4) 0.180(6) 0.135(5) -0.030(4) -0.032(3) 0.008(4)
C22 0.133(4) 0.073(3) 0.093(3) 0.023(3) -0.005(3) -0.006(3)
C23 0.194(6) 0.067(3) 0.130(5) 0.010(3) -0.039(4) 0.007(4)
C24 0.110(4) 0.105(4) 0.058(3) 0.004(2) 0.018(2) 0.013(3)
C25 0.172(6) 0.116(4) 0.092(4) -0.007(3) 0.049(4) 0.025(4)
C26 0.073(3) 0.108(4) 0.095(3) -0.008(3) 0.011(3) 0.004(3)
C27 0.140(5) 0.143(5) 0.130(5) -0.014(4) 0.072(4) -0.015(4)
C28 0.084(4) 0.136(5) 0.119(4) -0.005(4) -0.029(3) 0.000(3)
C29 0.112(5) 0.184(7) 0.208(8) -0.007(6) -0.075(5) 0.047(5)
C30 0.112(4) 0.073(3) 0.147(5) -0.014(3) 0.023(4) -0.025(3)
C31 0.197(7) 0.073(3) 0.159(6) -0.027(3) 0.071(5) -0.025(4)
C100 0.080(3) 0.074(3) 0.057(2) 0.0084(19) 0.006(2) -0.014(2)
C101 0.096(4) 0.096(3) 0.079(3) 0.000(3) 0.006(3) 0.014(3)
C102 0.097(4) 0.124(4) 0.099(4) 0.016(3) 0.017(3) 0.023(3)
C103 0.078(4) 0.169(6) 0.098(4) 0.052(4) 0.004(3) -0.014(4)
C104 0.099(4) 0.137(5) 0.070(3) 0.011(3) -0.008(3) -0.036(3)
C105 0.095(3) 0.097(3) 0.066(3) 0.001(2) -0.001(2) -0.016(3)
C106 0.075(3) 0.084(3) 0.065(3) 0.003(2) 0.005(2) -0.004(2)
C107 0.079(3) 0.087(3) 0.071(3) -0.009(2) 0.002(2) 0.000(2)
C108 0.097(4) 0.110(4) 0.091(3) -0.017(3) -0.003(3) -0.016(3)
C109 0.123(5) 0.107(4) 0.142(5) -0.013(4) 0.012(4) -0.051(4)
C110 0.188(7) 0.121(5) 0.128(5) 0.036(4) -0.030(5) -0.071(5)
C111 0.153(5) 0.104(4) 0.106(4) 0.037(3) -0.026(4) -0.047(4)
C112 0.107(4) 0.103(4) 0.076(3) 0.002(3) -0.021(3) 0.031(3)
C113 0.187(7) 0.113(5) 0.114(5) -0.034(4) -0.029(4) 0.058(4)
C114 0.255(11) 0.215(9) 0.127(7) -0.050(6) -0.034(7) 0.127(8)
C115 0.228(10) 0.284(12) 0.116(6) -0.054(7) -0.027(6) 0.183(9)
C116 0.141(6) 0.282(11) 0.100(5) 0.020(6) 0.028(4) 0.097(7)
C117 0.107(4) 0.170(6) 0.076(3) 0.014(4) 0.010(3) 0.038(4)
C118 0.112(4) 0.067(3) 0.072(3) -0.002(2) -0.020(3) -0.020(3)
C119 0.132(5) 0.108(4) 0.066(3) -0.002(3) -0.007(3) -0.041(3)
C120 0.188(7) 0.139(5) 0.083(4) 0.014(4) -0.003(4) -0.072(5)
C121 0.265(10) 0.142(6) 0.086(4) 0.042(4) -0.044(5) -0.094(7)
C122 0.239(9) 0.114(5) 0.135(6) 0.047(4) -0.066(6) -0.024(5)
C123 0.152(5) 0.090(4) 0.110(4) 0.024(3) -0.030(4) -0.004(4)

loop_
_atom_type_symbol
_atom_type_description
_atom_type_scat_dispersion_real
_atom_type_scat_dispersion_imag
_atom_type_scat_source
C C 0.0033 0.0016 'International Tables Vol C Tables 4.2.6.8 and 6.1.1.4'
H H 0.0000 0.0000 'International Tables Vol C Tables 4.2.6.8 and 6.1.1.4'
B B 0.0013 0.0007 'International Tables Vol C Tables 4.2.6.8 and 6.1.1.4'
N N 0.0061 0.0033 'International Tables Vol C Tables 4.2.6.8 and 6.1.1.4'
O O 0.0106 0.0060 'International Tables Vol C Tables 4.2.6.8 and 6.1.1.4'
P P 0.1023 0.0942 'International Tables Vol C Tables 4.2.6.8 and 6.1.1.4'
Re Re -1.0185 7.2310 'International Tables Vol C Tables 4.2.6.8 and 6.1.1.4'

loop_
_geom_angle_atom_site_label_1
_geom_angle_atom_site_label_2
_geom_angle_atom_site_label_3
_geom_angle
_geom_angle_publ_flag
C1 Re N1 175.61(15) y
C1 Re P4 89.61(12) y
N1 Re P4 86.15(11) y
C1 Re P3 93.21(13) y
N1 Re P3 87.78(10) y
P4 Re P3 87.82(9) ?
C1 Re P1 96.08(13) y
N1 Re P1 82.67(10) y
P4 Re P1 88.30(9) ?
P3 Re P1 169.91(3) y
C1 Re P2 86.66(12) y
N1 Re P2 97.57(10) y
P4 Re P2 176.24(4) y
P3 Re P2 92.86(9) y
P1 Re P2 91.61(9) y
O1 P1 O3 103.71(18) ?
O1 P1 O2 99.15(18) ?
O3 P1 O2 103.18(19) ?
O1 P1 Re 124.31(14) ?
O3 P1 Re 114.54(15) ?
O2 P1 Re 109.11(11) ?
O5 P2 O4 106.3(2) ?
O5 P2 O6 92.8(2) ?
O4 P2 O6 102.78(18) ?
O5 P2 Re 122.90(16) ?
O4 P2 Re 109.83(15) ?
O6 P2 Re 119.53(14) ?
O9 P3 O8 108.40(17) ?
O9 P3 O7 97.96(15) ?
O8 P3 O7 102.76(16) ?
O9 P3 Re 112.97(12) ?
O8 P3 Re 109.02(11) ?
O7 P3 Re 124.36(13) ?
O12 P4 O11 106.28(17) ?
O12 P4 O10 99.93(15) ?
O11 P4 O10 102.71(16) ?
O12 P4 Re 112.34(12) ?
O11 P4 Re 112.39(12) ?
O10 P4 Re 121.51(12) ?
C8 O1 P1 124.1(4) ?
C10 O2 P1 129.7(3) ?
C12 O3 P1 126.8(4) ?
C14 O4 P2 123.6(4) ?
C16 O5 P2 140.4(7) ?
C18 O6 P2 121.1(3) ?
C20 O7 P3 124.2(3) ?
C22 O8 P3 126.1(3) ?
C24 O9 P3 127.8(3) ?
C26 O10 P4 121.9(3) ?
C28 O11 P4 124.6(3) ?
C30 O12 P4 128.8(3) ?
N2 N1 Re 135.4(3) y
N1 N2 C2 118.6(3) y
C118 B1 C112 110.9(3) ?
C118 B1 C106 108.2(3) ?
C112 B1 C106 107.7(3) ?
C118 B1 C100 110.3(3) ?
C112 B1 C100 109.7(3) ?
C106 B1 C100 110.0(3) ?
O13 C1 Re 178.6(3) y
C3 C2 C7 119.4(4) ?
C3 C2 N2 124.0(4) ?
C7 C2 N2 116.6(4) ?
C2 C3 C4 119.5(4) ?
C5 C4 C3 120.7(5) ?
C4 C5 C6 120.2(5) ?
C5 C6 C7 120.6(5) ?
C6 C7 C2 119.6(5) ?
C9 C8 O1 117.4(6) ?
O2 C10 C11 111.9(5) ?
C13 C12 O3 116.8(6) ?
O4 C14 C15 107.3(6) ?
O5 C16 C17 129.1(10) ?
O6 C18 C19 109.0(5) ?
O7 C20 C21 108.2(4) ?
O8 C22 C23 109.2(4) ?
O9 C24 C25 109.4(4) ?
O10 C26 C27 108.5(4) ?
O11 C28 C29 109.4(5) ?
O12 C30 C31 111.2(4) ?
C101 C100 C105 120.0 ?
C101 C100 B1 120.0(3) ?
C105 C100 B1 120.0(3) ?
C100 C101 C102 120.0 ?
C101 C102 C103 120.0 ?
C104 C103 C102 120.0 ?
C103 C104 C105 120.0 ?
C104 C105 C100 120.0 ?
C107 C106 C111 120.0 ?
C107 C106 B1 121.3(3) ?
C111 C106 B1 118.6(3) ?
C106 C107 C108 120.0 ?
C109 C108 C107 120.0 ?
C110 C109 C108 120.0 ?
C109 C110 C111 120.0 ?
C110 C111 C106 120.0 ?
C113 C112 C117 120.0 ?
C113 C112 B1 117.6(3) ?
C117 C112 B1 122.4(3) ?
C112 C113 C114 120.0 ?
C115 C114 C113 120.0 ?
C114 C115 C116 120.0 ?
C115 C116 C117 120.0 ?
C116 C117 C112 120.0 ?
C119 C118 C123 120.0 ?
C119 C118 B1 120.3(3) ?
C123 C118 B1 119.6(3) ?
C118 C119 C120 120.0 ?
C121 C120 C119 120.0 ?
C120 C121 C122 120.0 ?
C121 C122 C123 120.0 ?
C122 C123 C118 120.0 ?

loop_
_geom_bond_atom_site_label_1
_geom_bond_atom_site_label_2
_geom_bond_distance
_geom_bond_publ_flag
Re C1 1.887(5) y
Re N1 2.136(4) y
Re P4 2.366(2) y
Re P3 2.3679(14) y
Re P1 2.3700(13) y
Re P2 2.372(2) y
P1 O1 1.579(3) ?
P1 O3 1.595(3) ?
P1 O2 1.596(3) ?
P2 O5 1.579(4) ?
P2 O4 1.598(3) ?
P2 O6 1.610(3) ?
P3 O9 1.577(3) ?
P3 O8 1.594(3) ?
P3 O7 1.595(3) ?
P4 O12 1.582(3) ?
P4 O11 1.596(3) ?
P4 O10 1.598(3) ?
O1 C8 1.385(6) ?
O2 C10 1.421(5) ?
O3 C12 1.398(6) ?
O4 C14 1.448(6) ?
O5 C16 1.137(9) ?
O6 C18 1.438(6) ?
O7 C20 1.415(5) ?
O8 C22 1.430(5) ?
O9 C24 1.438(4) ?
O10 C26 1.429(5) ?
O11 C28 1.438(5) ?
O12 C30 1.416(5) ?
O13 C1 1.180(4) y
N1 N2 1.229(4) y
N2 C2 1.424(5) y
B1 C118 1.675(5) ?
B1 C112 1.676(6) ?
B1 C106 1.684(5) ?
B1 C100 1.691(6) ?
C2 C3 1.368(6) ?
C2 C7 1.375(6) ?
C3 C4 1.376(6) ?
C4 C5 1.343(7) ?
C5 C6 1.348(7) ?
C6 C7 1.370(6) ?
C8 C9 1.347(8) ?
C10 C11 1.427(7) ?
C12 C13 1.368(8) ?
C14 C15 1.470(10) ?
C16 C17 1.439(8) ?
C18 C19 1.520(7) ?
C20 C21 1.485(6) ?
C22 C23 1.470(6) ?
C24 C25 1.462(6) ?
C26 C27 1.483(6) ?
C28 C29 1.482(7) ?
C30 C31 1.461(6) ?
C100 C101 1.3900 ?
C100 C105 1.3900 ?
C101 C102 1.3900 ?
C102 C103 1.3900 ?
C103 C104 1.3900 ?
C104 C105 1.3900 ?
C106 C107 1.3900 ?
C106 C111 1.3900 ?
C107 C108 1.3900 ?
C108 C109 1.3900 ?
C109 C110 1.3900 ?
C110 C111 1.3900 ?
C112 C113 1.3900 ?
C112 C117 1.3900 ?
C113 C114 1.3900 ?
C114 C115 1.3900 ?
C115 C116 1.3900 ?
C116 C117 1.3900 ?
C118 C119 1.3900 ?
C118 C123 1.3900 ?
C119 C120 1.3900 ?
C120 C121 1.3900 ?
C121 C122 1.3900 ?
C122 C123 1.3900 ?
